data_7035985
loop_
_publ_author_name
'Mardanya, Sourav'
'Karmakar, Srikanta'
'Mondal, Debiprasad'
'Baitalik, Sujoy'

_publ_section_title
;
 An imidazolyl-pyreno-imidazole conjugate as a cyanide sensor and a
 set-reset memorized sequential logic device.
;
_journal_issue 36
_journal_name_full 'Dalton transactions (Cambridge, England : 2003)'
_journal_page_first 15994
_journal_page_last 16012
_journal_paper_doi 10.1039/c5dt01317h
_journal_volume 44
_journal_year 2015
_chemical_formula_sum 'C20 H12 N4'
_chemical_formula_weight 308.34
_chemical_name_systematic
; 
 ? 
;
_space_group_IT_number 61
_symmetry_cell_setting orthorhombic
_symmetry_space_group_name_Hall '-P 2ac 2ab'
_symmetry_space_group_name_H-M 'P b c a'
_atom_sites_solution_hydrogens geom
_atom_sites_solution_primary direct
_atom_sites_solution_secondary difmap
_audit_creation_method SHELXL-97
_audit_update_record
;
2014-12-20 deposited with the CCDC.
2015-07-29 downloaded from the CCDC.
;
_cell_angle_alpha 90.00
_cell_angle_beta 90.00
_cell_angle_gamma 90.00
_cell_formula_units_Z 8
_cell_length_a 20.0572(15)
_cell_length_b 15.3589(11)
_cell_length_c 9.5549(7)
_cell_measurement_reflns_used 1116
_cell_measurement_temperature 273(2)
_cell_measurement_theta_max 17.26
_cell_measurement_theta_min 2.43
_cell_volume 2943.4(4)
_computing_cell_refinement 'Bruker SAINT'
_computing_data_collection 'Bruker APEX2'
_computing_data_reduction 'Bruker SAINT'
_computing_molecular_graphics 'Bruker SHELXTL'
_computing_publication_material 'Bruker SHELXTL'
_computing_structure_refinement 'SHELXL-97 (Sheldrick, 2008)'
_computing_structure_solution 'SHELXS-97 (Sheldrick, 2008)'
_diffrn_ambient_temperature 273(2)
_diffrn_measured_fraction_theta_full 1.000
_diffrn_measured_fraction_theta_max 1.000
_diffrn_measurement_device_type 'Bruker APEX-II CCD'
_diffrn_measurement_method '\f and \w scans'
_diffrn_radiation_monochromator graphite
_diffrn_radiation_source 'fine-focus sealed tube'
_diffrn_radiation_type MoK\a
_diffrn_radiation_wavelength 0.71073
_diffrn_reflns_av_R_equivalents 0.1306
_diffrn_reflns_av_sigmaI/netI 0.0792
_diffrn_reflns_limit_h_max 23
_diffrn_reflns_limit_h_min -23
_diffrn_reflns_limit_k_max 18
_diffrn_reflns_limit_k_min -18
_diffrn_reflns_limit_l_max 11
_diffrn_reflns_limit_l_min -11
_diffrn_reflns_number 29082
_diffrn_reflns_theta_full 24.99
_diffrn_reflns_theta_max 24.99
_diffrn_reflns_theta_min 2.03
_exptl_absorpt_coefficient_mu 0.086
_exptl_absorpt_correction_T_max 0.94398
_exptl_absorpt_correction_T_min 0.8322
_exptl_absorpt_correction_type multi-scan
_exptl_absorpt_process_details 'SADABS (Sheldrick, 1997)'
_exptl_crystal_colour yellow
_exptl_crystal_density_diffrn 1.392
_exptl_crystal_density_method 'not measured'
_exptl_crystal_description needle
_exptl_crystal_F_000 1280
_exptl_crystal_size_max 0.47
_exptl_crystal_size_mid 0.31
_exptl_crystal_size_min 0.29
_refine_diff_density_max 0.427
_refine_diff_density_min -0.462
_refine_diff_density_rms 0.049
_refine_ls_extinction_method none
_refine_ls_goodness_of_fit_ref 0.978
_refine_ls_hydrogen_treatment mixed
_refine_ls_matrix_type full
_refine_ls_number_parameters 217
_refine_ls_number_reflns 2593
_refine_ls_number_restraints 0
_refine_ls_restrained_S_all 0.978
_refine_ls_R_factor_all 0.1293
_refine_ls_R_factor_gt 0.0650
_refine_ls_shift/su_max 0.000
_refine_ls_shift/su_mean 0.000
_refine_ls_structure_factor_coef Fsqd
_refine_ls_weighting_details 'calc w=1/[\s^2^(Fo^2^)+(0.1000P)^2^+0.1000P] where P=(Fo^2^+2Fc^2^)/3'
_refine_ls_weighting_scheme calc
_refine_ls_wR_factor_gt 0.1545
_refine_ls_wR_factor_ref 0.1907
_reflns_number_gt 1447
_reflns_number_total 2593
_reflns_threshold_expression >2sigma(I)
_cod_data_source_file c5dt01317h2.cif
_cod_data_source_block Py-BiimzH2
_cod_depositor_comments
;
The following automatic conversions were performed:

'_symmetry_cell_setting' value 'Orthorhombic' changed to
'orthorhombic' according to
/usr/data/users/saulius/crontab/automatic-downloads/rss-feeds/RSC/lib/dictionaries/cif_core.dic
dictionary named 'cif_core.dic' version 2.4.2 from 2011-04-26.

Automatic conversion script
Id: cif_fix_values 3271 2015-04-21 07:52:19Z andrius 

 Adding full bibliography for 7035985.cif.
;
_cod_original_sg_symbol_H-M 'Pbca '
_cod_database_code 7035985

loop_
_symmetry_equiv_pos_as_xyz
'x, y, z'
'-x+1/2, -y, z+1/2'
'x+1/2, -y+1/2, -z'
'-x, y+1/2, -z+1/2'
'-x, -y, -z'
'x-1/2, y, -z-1/2'
'-x-1/2, y-1/2, z'
'x, -y-1/2, z-1/2'

loop_
_atom_site_label
_atom_site_type_symbol
_atom_site_fract_x
_atom_site_fract_y
_atom_site_fract_z
_atom_site_U_iso_or_equiv
_atom_site_adp_type
_atom_site_occupancy
_atom_site_symmetry_multiplicity
_atom_site_calc_flag
_atom_site_refinement_flags
N4 N -0.05256(13) 0.27735(16) 0.5999(3) 0.0392(7) Uani 1 1 d .
N1 N -0.18688(15) 0.19573(19) 0.5821(3) 0.0525(8) Uani 1 1 d .
N3 N -0.06386(14) 0.31620(18) 0.3756(3) 0.0438(7) Uani 1 1 d .
H3N H -0.0787 0.3197 0.2914 0.053 Uiso 1 1 calc R
C14 C 0.14567(18) 0.4682(2) 0.6709(5) 0.0540(10) Uani 1 1 d .
C19 C 0.09525(16) 0.4278(2) 0.5882(4) 0.0444(9) Uani 1 1 d .
C18 C 0.05306(16) 0.3649(2) 0.6531(3) 0.0425(9) Uani 1 1 d .
C5 C 0.00069(16) 0.3319(2) 0.5665(3) 0.0393(8) Uani 1 1 d .
C4 C -0.09039(17) 0.2725(2) 0.4806(3) 0.0379(8) Uani 1 1 d .
C3 C -0.15574(17) 0.2336(2) 0.4765(3) 0.0406(8) Uani 1 1 d .
C11 C 0.13114(19) 0.5133(2) 0.3829(5) 0.0597(11) Uani 1 1 d .
C10 C 0.1230(3) 0.5356(3) 0.2430(6) 0.0757(14) Uani 1 1 d .
H10 H 0.1524 0.5750 0.2022 0.091 Uiso 1 1 calc R
C7 C 0.03619(17) 0.4151(2) 0.3598(4) 0.0450(9) Uani 1 1 d .
C6 C -0.00790(16) 0.3547(2) 0.4287(3) 0.0390(8) Uani 1 1 d .
C17 C 0.06280(18) 0.3424(2) 0.7928(4) 0.0526(10) Uani 1 1 d .
H17 H 0.0360 0.3003 0.8342 0.063 Uiso 1 1 calc R
C20 C 0.08763(17) 0.4514(2) 0.4435(4) 0.0469(9) Uani 1 1 d .
N2 N -0.19564(14) 0.24173(17) 0.3637(3) 0.0439(7) Uani 1 1 d .
H2N H -0.1852 0.2648 0.2847 0.053 Uiso 1 1 calc R
C15 C 0.1519(2) 0.4458(3) 0.8107(5) 0.0659(12) Uani 1 1 d .
H15 H 0.1835 0.4740 0.8656 0.079 Uiso 1 1 calc R
C1 C -0.24983(19) 0.1792(3) 0.5318(4) 0.0600(11) Uani 1 1 d .
H1 H -0.2837 0.1527 0.5830 0.072 Uiso 1 1 calc R
C12 C 0.1820(2) 0.5517(2) 0.4692(6) 0.0741(14) Uani 1 1 d .
H12 H 0.2110 0.5920 0.4298 0.089 Uiso 1 1 calc R
C9 C 0.0724(3) 0.5008(3) 0.1632(5) 0.0747(13) Uani 1 1 d .
H9 H 0.0674 0.5175 0.0702 0.090 Uiso 1 1 calc R
C8 C 0.0289(2) 0.4410(2) 0.2214(4) 0.0590(11) Uani 1 1 d .
H8 H -0.0055 0.4181 0.1675 0.071 Uiso 1 1 calc R
C16 C 0.11209(19) 0.3826(3) 0.8698(4) 0.0639(12) Uani 1 1 d .
H16 H 0.1186 0.3669 0.9628 0.077 Uiso 1 1 calc R
C13 C 0.1886(2) 0.5311(3) 0.6043(6) 0.0720(13) Uani 1 1 d .
H13 H 0.2218 0.5580 0.6568 0.086 Uiso 1 1 calc R
C2 C -0.25593(18) 0.2064(2) 0.3988(4) 0.0566(10) Uani 1 1 d .
H2 H -0.2935 0.2020 0.3421 0.068 Uiso 1 1 calc R

loop_
_atom_site_aniso_label
_atom_site_aniso_U_11
_atom_site_aniso_U_22
_atom_site_aniso_U_33
_atom_site_aniso_U_23
_atom_site_aniso_U_13
_atom_site_aniso_U_12
N4 0.0358(16) 0.0419(16) 0.0400(16) -0.0054(12) -0.0029(13) -0.0026(13)
N1 0.056(2) 0.059(2) 0.0424(17) 0.0045(15) -0.0047(16) -0.0144(16)
N3 0.0498(18) 0.0521(17) 0.0296(16) 0.0006(13) -0.0038(14) 0.0036(15)
C14 0.041(2) 0.042(2) 0.079(3) -0.015(2) 0.000(2) 0.0039(18)
C19 0.033(2) 0.038(2) 0.063(3) -0.0087(17) 0.0078(18) 0.0040(16)
C18 0.037(2) 0.043(2) 0.047(2) -0.0082(16) 0.0016(16) 0.0028(16)
C5 0.039(2) 0.0365(19) 0.042(2) -0.0027(15) 0.0027(16) 0.0011(16)
C4 0.041(2) 0.0373(19) 0.035(2) -0.0017(15) -0.0002(16) 0.0026(16)
C3 0.041(2) 0.045(2) 0.036(2) -0.0059(16) -0.0046(17) 0.0003(17)
C11 0.051(3) 0.039(2) 0.089(3) -0.003(2) 0.028(2) 0.0055(19)
C10 0.080(3) 0.054(3) 0.093(4) 0.023(3) 0.043(3) 0.005(2)
C7 0.048(2) 0.0355(19) 0.051(2) 0.0010(16) 0.0140(18) 0.0048(17)
C6 0.039(2) 0.0379(19) 0.041(2) -0.0016(15) 0.0016(16) 0.0012(16)
C17 0.050(2) 0.063(2) 0.045(2) -0.0045(18) -0.0046(18) -0.0042(19)
C20 0.045(2) 0.0314(19) 0.064(3) -0.0002(17) 0.0182(19) 0.0068(17)
N2 0.0509(18) 0.0437(17) 0.0370(17) -0.0036(12) -0.0051(14) -0.0015(14)
C15 0.042(2) 0.066(3) 0.089(3) -0.026(3) -0.016(2) 0.001(2)
C1 0.050(3) 0.074(3) 0.056(3) 0.004(2) -0.004(2) -0.023(2)
C12 0.054(3) 0.041(2) 0.128(4) -0.001(3) 0.031(3) 0.001(2)
C9 0.094(4) 0.064(3) 0.065(3) 0.019(2) 0.030(3) 0.010(3)
C8 0.072(3) 0.053(2) 0.052(2) 0.0105(19) 0.016(2) 0.006(2)
C16 0.057(3) 0.074(3) 0.061(3) -0.015(2) -0.016(2) 0.002(2)
C13 0.048(3) 0.047(3) 0.122(4) -0.012(3) 0.005(3) -0.004(2)
C2 0.044(2) 0.062(2) 0.064(3) -0.003(2) -0.012(2) -0.0132(19)

loop_
_atom_type_symbol
_atom_type_description
_atom_type_scat_dispersion_real
_atom_type_scat_dispersion_imag
_atom_type_scat_source
C C 0.0033 0.0016 'International Tables Vol C Tables 4.2.6.8 and 6.1.1.4'
H H 0.0000 0.0000 'International Tables Vol C Tables 4.2.6.8 and 6.1.1.4'
N N 0.0061 0.0033 'International Tables Vol C Tables 4.2.6.8 and 6.1.1.4'

loop_
_geom_angle_atom_site_label_1
_geom_angle_atom_site_label_2
_geom_angle_atom_site_label_3
_geom_angle
C4 N4 C5 105.5(3)
C3 N1 C1 104.4(3)
C4 N3 C6 105.6(3)
C4 N3 H3N 127.2
C6 N3 H3N 127.2
C15 C14 C19 119.4(4)
C15 C14 C13 122.5(4)
C19 C14 C13 118.1(4)
C14 C19 C18 118.3(3)
C14 C19 C20 119.9(3)
C18 C19 C20 121.7(3)
C17 C18 C19 120.1(3)
C17 C18 C5 124.7(3)
C19 C18 C5 115.1(3)
C6 C5 N4 106.0(3)
C6 C5 C18 123.8(3)
N4 C5 C18 130.0(3)
N3 C4 N4 112.4(3)
N3 C4 C3 123.8(3)
N4 C4 C3 123.3(3)
N1 C3 N2 111.7(3)
N1 C3 C4 126.2(3)
N2 C3 C4 121.6(3)
C10 C11 C20 119.2(4)
C10 C11 C12 122.2(4)
C20 C11 C12 118.6(4)
C9 C10 C11 121.5(4)
C9 C10 H10 119.3
C11 C10 H10 119.3
C8 C7 C20 120.0(3)
C8 C7 C6 123.7(3)
C20 C7 C6 116.2(3)
N3 C6 C5 110.4(3)
N3 C6 C7 127.8(3)
C5 C6 C7 121.7(3)
C16 C17 C18 120.1(4)
C16 C17 H17 120.0
C18 C17 H17 120.0
C11 C20 C7 118.8(4)
C11 C20 C19 119.8(4)
C7 C20 C19 121.3(3)
C3 N2 C2 107.0(3)
C3 N2 H2N 126.5
C2 N2 H2N 126.5
C16 C15 C14 121.2(4)
C16 C15 H15 119.4
C14 C15 H15 119.4
C2 C1 N1 110.9(3)
C2 C1 H1 124.5
N1 C1 H1 124.5
C13 C12 C11 121.8(4)
C13 C12 H12 119.1
C11 C12 H12 119.1
C10 C9 C8 120.0(4)
C10 C9 H9 120.0
C8 C9 H9 120.0
C9 C8 C7 120.5(4)
C9 C8 H8 119.8
C7 C8 H8 119.8
C15 C16 C17 120.8(4)
C15 C16 H16 119.6
C17 C16 H16 119.6
C12 C13 C14 121.7(4)
C12 C13 H13 119.1
C14 C13 H13 119.1
C1 C2 N2 105.9(3)
C1 C2 H2 127.0
N2 C2 H2 127.0

loop_
_geom_bond_atom_site_label_1
_geom_bond_atom_site_label_2
_geom_bond_distance
N4 C4 1.371(4)
N4 C5 1.395(4)
N1 C3 1.322(4)
N1 C1 1.375(4)
N3 C4 1.319(4)
N3 C6 1.367(4)
N3 H3N 0.8600
C14 C15 1.384(5)
C14 C19 1.425(5)
C14 C13 1.442(5)
C19 C18 1.426(4)
C19 C20 1.438(5)
C18 C17 1.393(4)
C18 C5 1.430(4)
C5 C6 1.373(4)
C4 C3 1.441(5)
C3 N2 1.348(4)
C11 C10 1.390(6)
C11 C20 1.414(5)
C11 C12 1.438(6)
C10 C9 1.378(6)
C10 H10 0.9300
C7 C8 1.389(5)
C7 C20 1.419(5)
C7 C6 1.440(4)
C17 C16 1.379(5)
C17 H17 0.9300
N2 C2 1.367(4)
N2 H2N 0.8600
C15 C16 1.378(5)
C15 H15 0.9300
C1 C2 1.343(5)
C1 H1 0.9300
C12 C13 1.336(6)
C12 H12 0.9300
C9 C8 1.383(5)
C9 H9 0.9300
C8 H8 0.9300
C16 H16 0.9300
C13 H13 0.9300
C2 H2 0.9300
